data_7018295
loop_
_publ_author_name
'Fielden, John'
'Long, De-Liang'
'Speldrich, Manfred'
'K\"ogerler, Paul'
'Cronin, Leroy'

_publ_section_title
;
 [Co(x)Cu(1-x)(DDOP)(OH(2))(NO(3))](NO(3)): hydrogen bond-driven
 distortion of cobalt(ii) by solid solution 'network mismatch'.
;
_journal_issue 16
_journal_name_full 'Dalton transactions (Cambridge, England : 2003)'
_journal_page_first 4927
_journal_page_last 4934
_journal_paper_doi 10.1039/c2dt11055e
_journal_volume 41
_journal_year 2012
_chemical_formula_moiety 'C18 H22 Co N5 O4, NO3'
_chemical_formula_sum 'C18 H22 Co N6 O8'
_chemical_formula_weight 509.35
_space_group_IT_number 14
_symmetry_cell_setting monoclinic
_symmetry_space_group_name_Hall '-P 2ybc'
_symmetry_space_group_name_H-M 'P 1 21/c 1'
_atom_sites_solution_hydrogens geom
_atom_sites_solution_primary direct
_atom_sites_solution_secondary difmap
_audit_creation_method SHELXL-97
_cell_angle_alpha 90.00
_cell_angle_beta 108.1390(10)
_cell_angle_gamma 90.00
_cell_formula_units_Z 4
_cell_length_a 9.93450(10)
_cell_length_b 7.23980(10)
_cell_length_c 30.0756(5)
_cell_measurement_reflns_used 27899
_cell_measurement_temperature 150(2)
_cell_measurement_theta_max 27.485
_cell_measurement_theta_min 1.52
_cell_volume 2055.65(5)
_computing_cell_refinement 'HKL Scalepack (Otwinowski & Minor 1997)'
_computing_data_collection 'Collect (Nonius BV, 1997-2000)'
_computing_data_reduction
;
HKL Denzo and Scalepack (Otwinowski & Minor 1997)
;
_computing_molecular_graphics 'SHELXTL (Bruker, 2001)'
_computing_publication_material 'SHELXTL (Bruker, 2001)'
_computing_structure_refinement 'SHELXL-97 (Sheldrick, 1997)'
_computing_structure_solution 'SHELXS-97 (Sheldrick, 1997)'
_diffrn_ambient_temperature 150(2)
_diffrn_measured_fraction_theta_full 0.975
_diffrn_measured_fraction_theta_max 0.975
_diffrn_measurement_device_type KappaCCD
_diffrn_measurement_method \w
_diffrn_radiation_monochromator graphite
_diffrn_radiation_source 'fine-focus sealed tube'
_diffrn_radiation_type MoK\a
_diffrn_radiation_wavelength 0.71073
_diffrn_reflns_av_R_equivalents 0.0429
_diffrn_reflns_av_sigmaI/netI 0.0350
_diffrn_reflns_limit_h_max 11
_diffrn_reflns_limit_h_min -12
_diffrn_reflns_limit_k_max 9
_diffrn_reflns_limit_k_min -7
_diffrn_reflns_limit_l_max 38
_diffrn_reflns_limit_l_min -39
_diffrn_reflns_number 15414
_diffrn_reflns_theta_full 27.49
_diffrn_reflns_theta_max 27.49
_diffrn_reflns_theta_min 2.90
_exptl_absorpt_coefficient_mu 0.897
_exptl_absorpt_correction_T_max 0.816
_exptl_absorpt_correction_T_min 0.715
_exptl_absorpt_correction_type multi-scan
_exptl_absorpt_process_details
;
R.H. Blessing, Acta Cryst. (1995), A51, 33-38
;
_exptl_crystal_colour orange
_exptl_crystal_density_diffrn 1.646
_exptl_crystal_density_method 'not measured'
_exptl_crystal_description block
_exptl_crystal_F_000 1052
_exptl_crystal_size_max 0.42
_exptl_crystal_size_mid 0.26
_exptl_crystal_size_min 0.20
_refine_diff_density_max 0.924
_refine_diff_density_min -0.993
_refine_diff_density_rms 0.065
_refine_ls_extinction_method none
_refine_ls_goodness_of_fit_ref 1.026
_refine_ls_hydrogen_treatment mixed
_refine_ls_matrix_type full
_refine_ls_number_parameters 308
_refine_ls_number_reflns 4593
_refine_ls_number_restraints 1
_refine_ls_restrained_S_all 1.026
_refine_ls_R_factor_all 0.0428
_refine_ls_R_factor_gt 0.0381
_refine_ls_shift/su_max 0.001
_refine_ls_shift/su_mean 0.000
_refine_ls_structure_factor_coef Fsqd
_refine_ls_weighting_details 'calc w=1/[\s^2^(Fo^2^)+(0.0341P)^2^+2.9431P] where P=(Fo^2^+2Fc^2^)/3'
_refine_ls_weighting_scheme calc
_refine_ls_wR_factor_gt 0.0919
_refine_ls_wR_factor_ref 0.0951
_reflns_number_gt 4178
_reflns_number_total 4593
_reflns_threshold_expression >2sigma(I)
_cod_data_source_file c2dt11055e.txt
_cod_data_source_block compound1
_cod_original_sg_symbol_H-M P2(1)/c
_cod_database_code 7018295

loop_
_symmetry_equiv_pos_as_xyz
'x, y, z'
'-x, y+1/2, -z+1/2'
'-x, -y, -z'
'x, -y-1/2, z-1/2'

loop_
_atom_site_label
_atom_site_type_symbol
_atom_site_fract_x
_atom_site_fract_y
_atom_site_fract_z
_atom_site_U_iso_or_equiv
_atom_site_adp_type
_atom_site_occupancy
_atom_site_symmetry_multiplicity
_atom_site_calc_flag
_atom_site_refinement_flags
Co Co 0.89812(3) 0.22032(4) 0.874875(8) 0.01629(9) Uani 1 1 d .
N1 N 0.98330(17) 0.1160(2) 0.82445(6) 0.0187(3) Uani 1 1 d .
N2 N 1.08938(17) 0.1625(2) 0.92821(6) 0.0180(3) Uani 1 1 d .
N3 N 0.72148(18) 0.2390(2) 0.81216(6) 0.0190(3) Uani 1 1 d .
N4 N 0.84824(18) 0.3019(2) 0.93624(5) 0.0174(3) Uani 1 1 d .
N5 N 0.5473(2) 0.8130(3) 0.92730(7) 0.0298(4) Uani 1 1 d .
O1 O 1.37409(18) 0.4372(2) 0.86207(6) 0.0312(4) Uani 1 1 d .
O3 O 0.92362(16) 0.5127(2) 0.86722(5) 0.0237(3) Uani 1 1 d .
O4 O 0.9660(2) 0.5287(3) 0.80053(6) 0.0417(5) Uani 1 1 d .
O5 O 0.8264(2) 0.7261(2) 0.81661(6) 0.0341(4) Uani 1 1 d .
C1 C 1.1251(2) 0.0335(3) 0.83283(7) 0.0218(4) Uani 1 1 d .
H1A H 1.1186 -0.0623 0.8083 0.026 Uiso 1 1 calc R
C2 C 1.1730(2) -0.0610(3) 0.88083(7) 0.0225(4) Uani 1 1 d .
H2A H 1.2539 -0.1432 0.8823 0.027 Uiso 1 1 calc R
H2B H 1.0947 -0.1393 0.8839 0.027 Uiso 1 1 calc R
C3 C 1.2174(2) 0.0728(3) 0.92248(7) 0.0204(4) Uani 1 1 d .
H3 H 1.2649 0.0003 0.9514 0.024 Uiso 1 1 calc R
C4 C 1.3218(2) 0.2187(3) 0.91601(7) 0.0219(4) Uani 1 1 d .
H4A H 1.3396 0.3103 0.9416 0.026 Uiso 1 1 calc R
H4B H 1.4130 0.1581 0.9182 0.026 Uiso 1 1 calc R
C5 C 1.2673(2) 0.3184(3) 0.86928(7) 0.0226(4) Uani 1 1 d .
H5 H 1.1814 0.3924 0.8682 0.027 Uiso 1 1 calc R
C6 C 1.2314(2) 0.1808(3) 0.82908(8) 0.0245(4) Uani 1 1 d .
H6A H 1.3196 0.1193 0.8283 0.029 Uiso 1 1 calc R
H6B H 1.1919 0.2486 0.7993 0.029 Uiso 1 1 calc R
C11 C 0.9010(2) 0.1224(3) 0.78268(7) 0.0231(4) Uani 1 1 d .
H11 H 0.9323 0.0809 0.7576 0.028 Uiso 1 1 calc R
C12 C 0.7573(2) 0.1948(3) 0.77359(7) 0.0212(4) Uani 1 1 d .
C13 C 0.6632(2) 0.2071(3) 0.72874(7) 0.0269(5) Uani 1 1 d .
H13 H 0.6930 0.1800 0.7023 0.032 Uiso 1 1 calc R
C14 C 0.5244(3) 0.2599(3) 0.72307(8) 0.0292(5) Uani 1 1 d .
H14 H 0.4575 0.2699 0.6927 0.035 Uiso 1 1 calc R
C15 C 0.4857(2) 0.2974(3) 0.76231(8) 0.0276(5) Uani 1 1 d .
H15 H 0.3905 0.3285 0.7595 0.033 Uiso 1 1 calc R
C16 C 0.5876(2) 0.2893(3) 0.80610(7) 0.0241(4) Uani 1 1 d .
H16 H 0.5609 0.3209 0.8328 0.029 Uiso 1 1 calc R
C21 C 1.0818(2) 0.1807(3) 0.96946(7) 0.0195(4) Uani 1 1 d .
H21 H 1.1581 0.1426 0.9957 0.023 Uiso 1 1 calc R
C22 C 0.9535(2) 0.2614(3) 0.97598(7) 0.0173(4) Uani 1 1 d .
C23 C 0.9427(2) 0.2912(3) 1.02030(7) 0.0212(4) Uani 1 1 d .
H23 H 1.0188 0.2611 1.0475 0.025 Uiso 1 1 calc R
C24 C 0.8177(2) 0.3663(3) 1.02390(7) 0.0235(4) Uani 1 1 d .
H24 H 0.8068 0.3883 1.0537 0.028 Uiso 1 1 calc R
C25 C 0.7098(2) 0.4083(3) 0.98362(7) 0.0251(4) Uani 1 1 d .
H25 H 0.6233 0.4590 0.9853 0.030 Uiso 1 1 calc R
C26 C 0.7298(2) 0.3754(3) 0.94046(7) 0.0229(4) Uani 1 1 d .
H26 H 0.6557 0.4067 0.9128 0.028 Uiso 1 1 calc R
N6 N 0.90533(19) 0.5893(2) 0.82720(6) 0.0207(3) Uani 1 1 d .
O7 O 0.6395(3) 0.9225(4) 0.94792(11) 0.0836(10) Uani 1 1 d .
O6 O 0.4722(3) 0.7205(4) 0.94358(11) 0.0766(9) Uani 1 1 d .
O8 O 0.5296(3) 0.7974(5) 0.88564(9) 0.0843(9) Uani 1 1 d .
O2 O 0.81984(17) -0.0423(2) 0.88794(5) 0.0241(3) Uani 1 1 d D
H2W H 0.808(3) -0.124(4) 0.8688(9) 0.036 Uiso 1 1 d D
H1W H 0.753(3) -0.059(4) 0.8968(10) 0.036 Uiso 1 1 d D
H19 H 1.392(3) 0.522(5) 0.8814(10) 0.039(8) Uiso 1 1 d .

loop_
_atom_site_aniso_label
_atom_site_aniso_U_11
_atom_site_aniso_U_22
_atom_site_aniso_U_33
_atom_site_aniso_U_23
_atom_site_aniso_U_13
_atom_site_aniso_U_12
Co 0.01454(14) 0.02028(15) 0.01544(13) 0.00048(9) 0.00668(10) 0.00204(10)
N1 0.0171(8) 0.0197(8) 0.0221(8) -0.0021(6) 0.0101(6) 0.0000(6)
N2 0.0145(8) 0.0189(8) 0.0215(8) 0.0020(6) 0.0068(6) 0.0011(6)
N3 0.0174(8) 0.0237(9) 0.0167(7) -0.0009(6) 0.0062(6) 0.0008(7)
N4 0.0177(8) 0.0191(8) 0.0164(7) 0.0006(6) 0.0068(6) 0.0004(6)
N5 0.0200(9) 0.0295(10) 0.0385(11) 0.0033(8) 0.0070(8) 0.0045(8)
O1 0.0289(9) 0.0302(9) 0.0405(9) -0.0009(8) 0.0198(7) -0.0088(7)
O3 0.0318(8) 0.0220(7) 0.0187(7) 0.0018(6) 0.0098(6) -0.0013(6)
O4 0.0573(12) 0.0435(11) 0.0391(9) 0.0097(8) 0.0366(9) 0.0145(9)
O5 0.0423(10) 0.0289(9) 0.0276(8) 0.0022(7) 0.0057(7) 0.0133(7)
C1 0.0185(10) 0.0243(10) 0.0258(10) -0.0041(8) 0.0114(8) 0.0016(8)
C2 0.0189(10) 0.0193(10) 0.0311(10) -0.0001(8) 0.0101(8) 0.0023(8)
C3 0.0160(9) 0.0206(10) 0.0254(9) 0.0020(8) 0.0075(8) 0.0037(7)
C4 0.0166(9) 0.0229(10) 0.0280(10) -0.0011(8) 0.0094(8) 0.0013(8)
C5 0.0185(10) 0.0229(10) 0.0305(10) 0.0011(8) 0.0136(8) -0.0007(8)
C6 0.0204(10) 0.0302(11) 0.0276(10) -0.0003(9) 0.0141(8) -0.0011(9)
C11 0.0236(10) 0.0291(11) 0.0210(9) -0.0036(8) 0.0132(8) -0.0008(8)
C12 0.0208(10) 0.0249(10) 0.0193(9) -0.0014(8) 0.0084(8) -0.0019(8)
C13 0.0281(11) 0.0342(12) 0.0189(9) -0.0013(8) 0.0080(8) -0.0030(9)
C14 0.0275(12) 0.0328(12) 0.0223(10) 0.0007(9) 0.0003(9) -0.0017(9)
C15 0.0205(10) 0.0292(11) 0.0296(11) 0.0003(9) 0.0025(9) 0.0025(9)
C16 0.0193(10) 0.0296(11) 0.0239(10) -0.0018(8) 0.0073(8) 0.0024(8)
C21 0.0174(9) 0.0202(9) 0.0198(9) 0.0024(7) 0.0040(7) 0.0003(8)
C22 0.0178(9) 0.0167(9) 0.0178(9) 0.0015(7) 0.0062(7) -0.0012(7)
C23 0.0249(10) 0.0219(10) 0.0168(9) 0.0022(7) 0.0065(8) 0.0006(8)
C24 0.0310(11) 0.0226(10) 0.0213(9) 0.0005(8) 0.0144(8) 0.0013(9)
C25 0.0250(11) 0.0287(11) 0.0261(10) -0.0008(8) 0.0144(8) 0.0052(9)
C26 0.0203(10) 0.0278(11) 0.0214(9) 0.0000(8) 0.0075(8) 0.0044(8)
N6 0.0226(9) 0.0189(8) 0.0215(8) -0.0001(7) 0.0080(7) -0.0034(7)
O7 0.0446(14) 0.0571(15) 0.109(2) -0.0257(15) -0.0351(14) 0.0038(11)
O6 0.0507(14) 0.0841(18) 0.116(2) 0.0701(17) 0.0571(15) 0.0350(13)
O8 0.0772(19) 0.134(3) 0.0482(14) -0.0188(16) 0.0287(13) 0.0061(18)
O2 0.0233(8) 0.0245(8) 0.0278(7) -0.0019(6) 0.0128(6) -0.0032(6)

loop_
_atom_type_symbol
_atom_type_description
_atom_type_scat_dispersion_real
_atom_type_scat_dispersion_imag
_atom_type_scat_source
Co Co 0.3494 0.9721 'International Tables Vol C Tables 4.2.6.8 and 6.1.1.4'
N N 0.0061 0.0033 'International Tables Vol C Tables 4.2.6.8 and 6.1.1.4'
O O 0.0106 0.0060 'International Tables Vol C Tables 4.2.6.8 and 6.1.1.4'
C C 0.0033 0.0016 'International Tables Vol C Tables 4.2.6.8 and 6.1.1.4'
H H 0.0000 0.0000 'International Tables Vol C Tables 4.2.6.8 and 6.1.1.4'

loop_
_geom_angle_atom_site_label_1
_geom_angle_atom_site_label_2
_geom_angle_atom_site_label_3
_geom_angle
N1 Co N2 90.44(7)
N1 Co O2 93.69(6)
N2 Co O2 88.67(6)
N1 Co N4 168.34(7)
N2 Co N4 78.14(6)
O2 Co N4 83.77(6)
N1 Co N3 77.89(7)
N2 Co N3 167.77(7)
O2 Co N3 88.44(7)
N4 Co N3 113.33(6)
N1 Co O3 100.94(6)
N2 Co O3 99.68(6)
O2 Co O3 163.02(6)
N4 Co O3 83.53(6)
N3 Co O3 86.28(6)
C11 N1 C1 118.02(17)
C11 N1 Co 115.02(14)
C1 N1 Co 126.95(13)
C21 N2 C3 118.12(17)
C21 N2 Co 114.04(14)
C3 N2 Co 126.79(12)
C16 N3 C12 117.64(18)
C16 N3 Co 130.16(14)
C12 N3 Co 112.19(13)
C26 N4 C22 117.68(17)
C26 N4 Co 129.89(13)
C22 N4 Co 112.34(13)
O6 N5 O8 117.1(3)
O6 N5 O7 127.6(3)
O8 N5 O7 115.3(3)
C5 O1 H19 110(2)
N6 O3 Co 122.49(12)
N1 C1 C6 110.42(18)
N1 C1 C2 109.93(16)
C6 C1 C2 111.17(17)
N1 C1 H1A 108.4
C6 C1 H1A 108.4
C2 C1 H1A 108.4
C1 C2 C3 114.41(17)
C1 C2 H2A 108.7
C3 C2 H2A 108.7
C1 C2 H2B 108.7
C3 C2 H2B 108.7
H2A C2 H2B 107.6
N2 C3 C4 110.53(16)
N2 C3 C2 109.38(16)
C4 C3 C2 111.38(17)
N2 C3 H3 108.5
C4 C3 H3 108.5
C2 C3 H3 108.5
C5 C4 C3 112.57(17)
C5 C4 H4A 109.1
C3 C4 H4A 109.1
C5 C4 H4B 109.1
C3 C4 H4B 109.1
H4A C4 H4B 107.8
O1 C5 C6 105.92(16)
O1 C5 C4 110.95(18)
C6 C5 C4 110.58(18)
O1 C5 H5 109.8
C6 C5 H5 109.8
C4 C5 H5 109.8
C5 C6 C1 113.26(17)
C5 C6 H6A 108.9
C1 C6 H6A 108.9
C5 C6 H6B 108.9
C1 C6 H6B 108.9
H6A C6 H6B 107.7
N1 C11 C12 119.21(18)
N1 C11 H11 120.4
C12 C11 H11 120.4
N3 C12 C13 122.8(2)
N3 C12 C11 115.21(18)
C13 C12 C11 121.87(19)
C12 C13 C14 118.7(2)
C12 C13 H13 120.6
C14 C13 H13 120.6
C15 C14 C13 118.7(2)
C15 C14 H14 120.7
C13 C14 H14 120.7
C14 C15 C16 119.2(2)
C14 C15 H15 120.4
C16 C15 H15 120.4
N3 C16 C15 122.8(2)
N3 C16 H16 118.6
C15 C16 H16 118.6
N2 C21 C22 119.23(18)
N2 C21 H21 120.4
C22 C21 H21 120.4
N4 C22 C23 123.10(19)
N4 C22 C21 115.59(17)
C23 C22 C21 121.30(18)
C22 C23 C24 118.26(19)
C22 C23 H23 120.9
C24 C23 H23 120.9
C25 C24 C23 119.14(18)
C25 C24 H24 120.4
C23 C24 H24 120.4
C24 C25 C26 118.9(2)
C24 C25 H25 120.5
C26 C25 H25 120.5
N4 C26 C25 122.88(19)
N4 C26 H26 118.6
C25 C26 H26 118.6
O4 N6 O5 121.20(18)
O4 N6 O3 120.25(18)
O5 N6 O3 118.55(17)
Co O2 H2W 120(2)
Co O2 H1W 126(2)
H2W O2 H1W 100(3)

loop_
_geom_bond_atom_site_label_1
_geom_bond_atom_site_label_2
_geom_bond_distance
Co N1 2.0941(16)
Co N2 2.1121(17)
Co O2 2.1361(16)
Co N4 2.1376(16)
Co N3 2.1436(17)
Co O3 2.1525(15)
N1 C11 1.269(3)
N1 C1 1.478(3)
N2 C21 1.273(3)
N2 C3 1.485(2)
N3 C16 1.335(3)
N3 C12 1.353(3)
N4 C26 1.333(3)
N4 C22 1.353(2)
N5 O6 1.213(3)
N5 O8 1.215(3)
N5 O7 1.224(3)
O1 C5 1.433(3)
O1 H19 0.82(3)
O3 N6 1.286(2)
O4 N6 1.225(2)
O5 N6 1.242(2)
C1 C6 1.530(3)
C1 C2 1.533(3)
C1 H1A 1.0000
C2 C3 1.535(3)
C2 H2A 0.9900
C2 H2B 0.9900
C3 C4 1.534(3)
C3 H3 1.0000
C4 C5 1.522(3)
C4 H4A 0.9900
C4 H4B 0.9900
C5 C6 1.521(3)
C5 H5 1.0000
C6 H6A 0.9900
C6 H6B 0.9900
C11 C12 1.465(3)
C11 H11 0.9500
C12 C13 1.384(3)
C13 C14 1.389(3)
C13 H13 0.9500
C14 C15 1.377(3)
C14 H14 0.9500
C15 C16 1.390(3)
C15 H15 0.9500
C16 H16 0.9500
C21 C22 1.470(3)
C21 H21 0.9500
C22 C23 1.387(3)
C23 C24 1.390(3)
C23 H23 0.9500
C24 C25 1.378(3)
C24 H24 0.9500
C25 C26 1.393(3)
C25 H25 0.9500
C26 H26 0.9500
O2 H2W 0.81(2)
O2 H1W 0.80(2)

loop_
_geom_hbond_atom_site_label_D
_geom_hbond_atom_site_label_H
_geom_hbond_atom_site_label_A
_geom_hbond_distance_DH
_geom_hbond_distance_HA
_geom_hbond_distance_DA
_geom_hbond_angle_DHA
_geom_hbond_site_symmetry_A
O1 H19 O8 0.82(3) 2.40(3) 3.001(4) 130(3) 1_655
O1 H19 O6 0.82(3) 2.30(3) 3.111(4) 169(3) 1_655
O2 H1W O8 0.80(2) 2.37(2) 3.089(4) 149(3) 1_545
O2 H1W O7 0.80(2) 2.17(2) 2.923(4) 156(3) 1_545
O2 H2W O5 0.81(2) 1.96(2) 2.740(2) 161(3) 1_545

loop_
_geom_torsion_atom_site_label_1
_geom_torsion_atom_site_label_2
_geom_torsion_atom_site_label_3
_geom_torsion_atom_site_label_4
_geom_torsion
N2 Co N1 C11 -179.49(16)
O2 Co N1 C11 91.81(16)
N4 Co N1 C11 168.8(3)
N3 Co N1 C11 4.20(16)
O3 Co N1 C11 -79.54(16)
N2 Co N1 C1 2.12(17)
O2 Co N1 C1 -86.58(16)
N4 Co N1 C1 -9.6(4)
N3 Co N1 C1 -174.19(17)
O3 Co N1 C1 102.07(16)
N1 Co N2 C21 -170.19(15)
O2 Co N2 C21 -76.50(15)
N4 Co N2 C21 7.41(15)
N3 Co N2 C21 -152.9(3)
O3 Co N2 C21 88.64(15)
N1 Co N2 C3 -2.26(16)
O2 Co N2 C3 91.43(16)
N4 Co N2 C3 175.34(17)
N3 Co N2 C3 15.0(4)
O3 Co N2 C3 -103.43(16)
N1 Co N3 C16 175.2(2)
N2 Co N3 C16 157.5(3)
O2 Co N3 C16 81.05(19)
N4 Co N3 C16 -1.5(2)
O3 Co N3 C16 -82.80(19)
N1 Co N3 C12 -6.17(14)
N2 Co N3 C12 -23.9(4)
O2 Co N3 C12 -100.28(15)
N4 Co N3 C12 177.18(14)
O3 Co N3 C12 95.86(15)
N1 Co N4 C26 -169.8(3)
N2 Co N4 C26 178.2(2)
O2 Co N4 C26 -91.85(19)
N3 Co N4 C26 -6.3(2)
O3 Co N4 C26 76.85(19)
N1 Co N4 C22 6.5(4)
N2 Co N4 C22 -5.49(13)
O2 Co N4 C22 84.46(14)
N3 Co N4 C22 170.06(13)
O3 Co N4 C22 -106.83(14)
N1 Co O3 N6 37.95(16)
N2 Co O3 N6 130.29(15)
O2 Co O3 N6 -111.1(2)
N4 Co O3 N6 -152.95(15)
N3 Co O3 N6 -38.95(15)
C11 N1 C1 C6 88.9(2)
Co N1 C1 C6 -92.75(19)
C11 N1 C1 C2 -148.09(19)
Co N1 C1 C2 30.3(2)
N1 C1 C2 C3 -73.7(2)
C6 C1 C2 C3 48.9(2)
C21 N2 C3 C4 -99.4(2)
Co N2 C3 C4 93.13(19)
C21 N2 C3 C2 137.65(19)
Co N2 C3 C2 -29.8(2)
C1 C2 C3 N2 73.2(2)
C1 C2 C3 C4 -49.3(2)
N2 C3 C4 C5 -69.3(2)
C2 C3 C4 C5 52.5(2)
C3 C4 C5 O1 -173.04(17)
C3 C4 C5 C6 -55.8(2)
O1 C5 C6 C1 176.14(18)
C4 C5 C6 C1 55.9(2)
N1 C1 C6 C5 70.2(2)
C2 C1 C6 C5 -52.1(2)
C1 N1 C11 C12 176.90(18)
Co N1 C11 C12 -1.6(3)
C16 N3 C12 C13 2.8(3)
Co N3 C12 C13 -176.10(18)
C16 N3 C12 C11 -173.92(19)
Co N3 C12 C11 7.2(2)
N1 C11 C12 N3 -4.0(3)
N1 C11 C12 C13 179.3(2)
N3 C12 C13 C14 -2.7(3)
C11 C12 C13 C14 173.7(2)
C12 C13 C14 C15 -0.2(3)
C13 C14 C15 C16 2.8(4)
C12 N3 C16 C15 0.1(3)
Co N3 C16 C15 178.66(17)
C14 C15 C16 N3 -2.8(4)
C3 N2 C21 C22 -177.26(17)
Co N2 C21 C22 -8.2(2)
C26 N4 C22 C23 0.6(3)
Co N4 C22 C23 -176.18(16)
C26 N4 C22 C21 -179.98(18)
Co N4 C22 C21 3.2(2)
N2 C21 C22 N4 3.4(3)
N2 C21 C22 C23 -177.2(2)
N4 C22 C23 C24 0.0(3)
C21 C22 C23 C24 -179.37(19)
C22 C23 C24 C25 -0.1(3)
C23 C24 C25 C26 -0.4(3)
C22 N4 C26 C25 -1.2(3)
Co N4 C26 C25 174.97(17)
C24 C25 C26 N4 1.1(4)
Co O3 N6 O4 -51.4(2)
Co O3 N6 O5 129.27(17)
